data_2003649
loop_
_publ_author_name
'Chabinyc, M. L.'
'Fratini, A. V.'
'Socci, E. P.'
'Farmer, B. L.'
'Bunning, T. J.'
'Adams, W. W.'

_publ_section_title
;
 Cholesteryl 4-(8-Octenyloxy)benzoate
;
_journal_issue 7
_journal_name_full 'Acta Crystallographica Section C'
_journal_page_first 1444
_journal_page_last 1447
_journal_paper_doi 10.1107/S010827019500093X
_journal_volume 51
_journal_year 1995
_chemical_compound_source 'synthesized by authors'
_chemical_formula_structural 'C42 H64 O3'
_chemical_formula_sum 'C42 H64 O3'
_chemical_formula_weight 616.93
_chemical_melting_point 396.15
_chemical_name_common ' cholesteryl-4-octeneoxybenzoate'
_chemical_name_systematic ' cholesteryl-4-octeneoxybenzoate'
_space_group_IT_number 4
_symmetry_cell_setting monoclinic
_symmetry_space_group_name_Hall 'P 2yb'
_symmetry_space_group_name_H-M 'P 1 21 1'
_cell_angle_alpha 90.00000
_cell_angle_beta 105.25(1)
_cell_angle_gamma 90.00000
_cell_formula_units_Z 2
_cell_length_a 15.134(2)
_cell_length_b 7.403(2)
_cell_length_c 17.270(2)
_cell_measurement_reflns_used 25
_cell_measurement_temperature 293
_cell_measurement_theta_max 13.88
_cell_measurement_theta_min 9.33
_cell_volume 1866.7(6)
_computing_cell_refinement 'CAD-4 Software'
_computing_data_collection 'CAD-4 Software (Enraf-Nonius, 1989)'
_computing_data_reduction 'Xtal3.2 (Hall, Flack & Stewart, 1992)'
_computing_molecular_graphics 'ORTEPII (Johnson, 1976)'
_computing_publication_material 'Xtal3.2 BONDLA CIFIO'
_computing_structure_refinement 'Xtal3.2 CRYLSQ'
_computing_structure_solution 'SIR88 (Burla et al., 1989)'
_diffrn_ambient_temperature 293
_diffrn_measurement_device Enraf_Nonius_CAD4
_diffrn_measurement_method \w/2\q
_diffrn_radiation_monochromator graphite
_diffrn_radiation_source 'fine focus AEG Mo tube'
_diffrn_radiation_type MoK\a
_diffrn_radiation_wavelength 0.71073
_diffrn_reflns_av_R_equivalents .058
_diffrn_reflns_av_sigmaI/netI .137
_diffrn_reflns_limit_h_max 20
_diffrn_reflns_limit_h_min -21
_diffrn_reflns_limit_k_max 10
_diffrn_reflns_limit_k_min -10
_diffrn_reflns_limit_l_max 24
_diffrn_reflns_limit_l_min 0
_diffrn_reflns_number 8455
_diffrn_reflns_reduction_process perpendicular_monochr_Lp
_diffrn_reflns_theta_max 29.97
_diffrn_reflns_theta_min 2.08
_diffrn_standards_decay_% 0.0
_diffrn_standards_interval_count 120
_diffrn_standards_number 3
_exptl_absorpt_coefficient_mu 0.07
_exptl_absorpt_correction_T_max 0.9855
_exptl_absorpt_correction_T_min 0.9758
_exptl_absorpt_correction_type integration
_exptl_absorpt_process_details 'Busing and Levy Gaussian Integration'
_exptl_crystal_colour colorless
_exptl_crystal_density_diffrn 1.098
_exptl_crystal_description parallelepiped
_exptl_crystal_F_000 679.92
_exptl_crystal_size_max 0.45
_exptl_crystal_size_mid 0.36
_exptl_crystal_size_min 0.30
_refine_diff_density_max .721
_refine_diff_density_min -.516
_refine_ls_extinction_method none
_refine_ls_goodness_of_fit_all 1.492
_refine_ls_goodness_of_fit_obs 1.549
_refine_ls_hydrogen_treatment refxyz
_refine_ls_matrix_type full
_refine_ls_number_constraints 0
_refine_ls_number_parameters 597
_refine_ls_number_reflns 2545
_refine_ls_number_restraints 0
_refine_ls_R_factor_all .163
_refine_ls_R_factor_obs .059
_refine_ls_shift/esd_max .1
_refine_ls_shift/esd_mean .006
_refine_ls_structure_factor_coef F
_refine_ls_weighting_details 'w = 1/[\s^2^(F) + 0.00025F^2^]'
_refine_ls_weighting_scheme calc
_refine_ls_wR_factor_all .079
_refine_ls_wR_factor_obs .050
_reflns_limit_h_max 21
_reflns_limit_h_min 0
_reflns_limit_k_max 10
_reflns_limit_k_min 0
_reflns_limit_l_max 23
_reflns_limit_l_min -24
_reflns_number_observed 2545
_reflns_number_total 5822
_reflns_observed_criterion >2.0\s(I)
_cod_data_source_file cr1163.cif
_cod_data_source_block c4ob
_cod_depositor_comments
;
The following automatic conversions were performed:

'_chemical_melting_point' value '123_C' was changed to '396.15' - it
was converted from degrees Celsius(C) to Kelvins(K).

Automatic conversion script
Id: cif_fix_values 1715 2011-07-08 13:25:40Z adriana 

The following automatic conversions were performed:

'_refine_ls_weighting_scheme' value '1/[\s^2^(F) + 0.00025F^2^]' was
changed to 'calc'. New tag '_refine_ls_weighting_details' was
created. The value of the new tag was set to 'w = 1/[\s^2^(F) +
0.00025F^2^]'.

Automatic conversion script
Id: cif_fix_values 3143 2015-03-26 13:38:13Z robertas 
;
_cod_original_sg_symbol_Hall 'P 2y1'
_cod_original_sg_symbol_H-M 'P 21'
_cod_database_code 2003649
_cod_database_fobs_code 2003649

loop_
_symmetry_equiv_pos_as_xyz
+x,+y,+z
-x,1/2+y,-z

loop_
_atom_site_aniso_label
_atom_site_aniso_U_11
_atom_site_aniso_U_12
_atom_site_aniso_U_13
_atom_site_aniso_U_22
_atom_site_aniso_U_23
_atom_site_aniso_U_33
O3 .041(2) .001(2) .017(1) .070(3) .007(2) .047(2)
O28 .048(2) -.001(3) .007(2) .133(4) .008(3) .047(2)
O32 .048(2) -.003(2) .022(2) .083(3) -.002(2) .056(2)
C1 .057(4) .011(3) .028(3) .056(4) .022(3) .068(4)
C2 .055(4) -.001(3) .034(3) .063(4) .026(3) .079(4)
C3 .041(3) .002(3) .019(2) .061(4) .000(3) .053(3)
C4 .048(3) .012(3) .023(3) .050(4) .015(3) .067(3)
C5 .050(3) .007(3) .013(2) .047(3) .007(3) .040(3)
C6 .057(3) .019(3) .023(3) .043(3) .007(3) .056(3)
C7 .063(3) .003(3) .020(3) .037(3) .008(3) .053(3)
C8 .048(3) .002(2) .014(2) .036(3) .001(2) .047(3)
C9 .042(3) .003(2) .015(2) .034(3) .007(2) .044(3)
C10 .042(3) -.002(3) .015(2) .040(3) .003(3) .051(3)
C11 .061(4) .004(3) .031(3) .043(4) .019(3) .088(4)
C12 .050(3) .007(3) .030(3) .039(3) .017(3) .080(4)
C13 .044(3) -.000(3) .014(2) .044(3) .001(3) .049(3)
C14 .048(3) .002(3) .010(2) .040(3) .003(2) .040(3)
C15 .069(4) .003(3) .033(3) .051(4) .007(3) .065(4)
C16 .059(4) -.001(3) .029(3) .045(3) .009(3) .081(4)
C17 .043(3) -.006(3) .011(2) .053(4) -.001(3) .041(3)
C18 .052(3) -.010(4) .016(3) .074(4) -.023(3) .067(4)
C19 .051(3) -.006(3) .022(3) .068(4) -.010(4) .080(4)
C20 .049(3) -.003(3) .018(2) .054(4) -.006(3) .057(3)
C21 .075(5) .008(4) .053(5) .066(5) .003(4) .112(5)
C22 .051(3) -.007(3) .020(3) .068(4) -.007(3) .056(3)
C23 .050(3) -.000(3) .030(3) .077(5) -.002(4) .066(3)
C24 .055(3) -.005(4) .018(3) .091(5) .003(4) .058(3)
C25 .053(4) .011(4) .020(3) .131(7) .018(5) .072(4)
C26 .049(4) .017(5) .031(4) .16(1) .005(6) .108(6)
C27 .074(5) -.038(6) .042(5) .17(1) .025(8) .128(7)
C28 .051(3) .005(3) .020(3) .058(4) .004(3) .055(3)
C29 .046(3) -.000(3) .013(2) .043(3) .001(3) .048(3)
C30 .052(3) .007(3) .020(2) .060(4) .011(3) .041(3)
C31 .047(3) .002(3) .011(2) .061(4) -.000(3) .040(3)
C32 .051(3) .001(3) .022(3) .048(3) .004(3) .061(3)
C33 .063(3) -.005(3) .025(3) .059(4) -.001(3) .042(3)
C34 .048(3) -.002(3) .012(2) .063(4) .000(3) .039(3)
C35 .054(4) -.006(3) .028(3) .058(4) -.000(4) .066(4)
C36 .058(4) .003(3) .026(3) .049(4) .003(3) .072(4)
C37 .055(3) -.004(3) .024(3) .057(4) .001(3) .070(4)
C38 .048(3) -.002(3) .020(3) .049(3) .003(3) .067(3)
C39 .050(3) -.002(3) .015(3) .075(4) .001(4) .059(3)
C40 .054(4) -.002(4) .022(3) .093(6) .003(4) .071(4)
C41 .081(4) -.010(6) .047(4) .136(8) -.000(6) .106(6)
C42 .166(9) .037(9) .056(7) .19(1) -.043(9) .132(9)

loop_
_atom_site_label
_atom_site_fract_x
_atom_site_fract_y
_atom_site_fract_z
_atom_site_U_iso_or_equiv
_atom_site_thermal_displace_type
O3 .0612(2) .2589(8) .6159(2) .052(2) Uani
O28 .0086(2) .303(1) .4834(2) .077(2) Uani
O32 .4403(2) .3283(9) .5345(2) .061(2) Uani
C1 -.1693(4) .383(1) .6460(4) .058(3) Uani
C2 -.0775(4) .412(1) .6266(4) .063(4) Uani
C3 -.0313(3) .234(1) .6233(3) .050(3) Uani
C4 -.0209(3) .126(1) .7001(3) .054(3) Uani
C5 -.1107(3) .108(1) .7235(3) .046(3) Uani
C6 -.1377(4) -.051(1) .7423(3) .050(3) Uani
C7 -.2222(4) -.082(1) .7701(3) .050(3) Uani
C8 -.2632(3) .092(1) .7931(3) .044(3) Uani
C9 -.2608(3) .2414(9) .7324(3) .039(2) Uani
C10 -.1627(3) .283(1) .7249(3) .044(3) Uani
C11 -.3120(4) .411(1) .7473(4) .062(3) Uani
C12 -.4092(4) .374(1) .7596(4) .054(3) Uani
C13 -.4043(3) .232(1) .8263(3) .045(3) Uani
C14 -.3597(3) .065(1) .7998(3) .043(3) Uani
C15 -.3784(4) -.083(1) .8543(4) .058(3) Uani
C16 -.4728(4) -.038(1) .8661(4) .059(3) Uani
C17 -.4966(3) .154(1) .8321(3) .046(3) Uani
C18 -.3491(4) .304(1) .9070(3) .065(3) Uani
C19 -.1089(4) .399(1) .7968(4) .066(4) Uani
C20 -.5537(3) .260(1) .8794(3) .052(3) Uani
C21 -.5721(5) .455(1) .8525(5) .079(4) Uani
C22 -.6460(4) .164(1) .8721(4) .057(3) Uani
C23 -.6970(4) .223(1) .9315(4) .062(3) Uani
C24 -.7856(4) .124(1) .9241(4) .067(4) Uani
C25 -.8363(4) .172(1) .9865(4) .085(5) Uani
C26 -.8664(5) .367(2) .9846(5) .102(6) Uani
C27 -.9183(6) .046(2) .9779(6) .122(7) Uani
C28 .0723(3) .287(1) .5424(3) .053(3) Uani
C29 .1695(3) .305(1) .5417(3) .045(3) Uani
C30 .2418(3) .296(1) .6109(3) .050(3) Uani
C31 .3304(3) .306(1) .6066(3) .049(3) Uani
C32 .3503(3) .322(1) .5334(3) .052(3) Uani
C33 .2790(3) .333(1) .4641(3) .053(3) Uani
C34 .1898(3) .324(1) .4695(3) .050(3) Uani
C35 .4648(3) .330(1) .4597(3) .057(3) Uani
C36 .5658(4) .326(1) .4739(3) .058(3) Uani
C37 .5942(4) .318(1) .3969(3) .059(3) Uani
C38 .6957(3) .307(1) .4059(3) .054(3) Uani
C39 .7192(3) .296(1) .3263(3) .061(3) Uani
C40 .8188(4) .274(1) .3297(4) .072(4) Uani
C41 .8379(5) .261(2) .2517(5) .103(6) Uani
C42 .8585(8) .138(2) .2127(7) .160(9) Uani
H1a -.207(3) .288(8) .606(3) .05700 Uiso
H1b -.193(3) .493(7) .655(3) .05700 Uiso
H2a -.037(3) .495(7) .669(3) .05900 Uiso
H2b -.080(3) .482(7) .581(3) .05900 Uiso
H3 -.064(3) .149(7) .578(3) .04600 Uiso
H4a .030(3) .213(7) .744(2) .05300 Uiso
H4b -.000(3) -.017(7) .696(2) .05300 Uiso
H6 -.106(3) -.159(7) .741(2) .04600 Uiso
H7a -.212(3) -.163(7) .812(3) .05000 Uiso
H7b -.276(3) -.142(7) .733(3) .05000 Uiso
H8 -.220(3) .121(6) .844(2) .04100 Uiso
H9 -.305(2) .190(5) .670(2) .03700 Uiso
H11a -.314(3) .502(7) .707(3) .05800 Uiso
H11b -.273(3) .474(7) .802(3) .05800 Uiso
H12a -.448(3) .301(7) .707(2) .05100 Uiso
H12b -.431(3) .496(7) .775(3) .05100 Uiso
H14 -.400(3) .035(6) .744(3) .04300 Uiso
H15a -.336(3) -.075(7) .899(3) .05500 Uiso
H15b -.380(3) -.188(7) .828(3) .05500 Uiso
H16a -.470(3) -.053(7) .920(3) .05600 Uiso
H16b -.521(3) -.117(7) .846(3) .05600 Uiso
H17 -.537(3) .133(7) .784(3) .04400 Uiso
H18a -.343(3) .202(7) .946(3) .06000 Uiso
H18b -.283(3) .305(7) .911(2) .06000 Uiso
H18c -.375(3) .402(7) .927(3) .06000 Uiso
H19a -.119(3) .344(8) .845(3) .06400 Uiso
H19b -.047(3) .390(7) .799(3) .06400 Uiso
H19c -.131(3) .525(8) .790(3) .06400 Uiso
H20 -.521(3) .271(7) .938(2) .04900 Uiso
H21a -.608(3) .431(8) .788(3) .07800 Uiso
H21b -.620(4) .509(8) .873(3) .07800 Uiso
H21c -.521(4) .503(9) .857(3) .07800 Uiso
H22a -.626(3) .014(7) .890(2) .05400 Uiso
H22b -.684(3) .176(7) .821(3) .05400 Uiso
H23a -.707(3) .355(8) .932(3) .06100 Uiso
H23b -.657(3) .196(7) .987(3) .06100 Uiso
H24a -.825(3) .180(7) .872(3) .06300 Uiso
H24b -.770(4) -.012(8) .923(3) .06300 Uiso
H25 -.795(4) .135(9) 1.040(3) .08100 Uiso
H26a -.919(4) .30(1) .932(3) .10100 Uiso
H26b -.817(4) .44(1) .988(4) .10100 Uiso
H26c -.908(4) .38(1) 1.018(3) .10100 Uiso
H27a -.960(4) .05(1) 1.017(4) .12700 Uiso
H27b -.903(5) -.10(1) .975(4) .12700 Uiso
H27c -.961(4) .05(1) .911(4) .12700 Uiso
H30 .225(3) .275(7) .657(2) .04700 Uiso
H31 .385(3) .298(6) .652(2) .04600 Uiso
H33 .290(3) .333(7) .411(3) .05200 Uiso
H34 .137(3) .334(7) .422(2) .04800 Uiso
H35a .441(3) .454(7) .430(3) .05300 Uiso
H35b .435(3) .226(8) .428(3) .05300 Uiso
H36a .584(4) .231(8) .499(3) .05700 Uiso
H36b .596(3) .428(8) .509(3) .05700 Uiso
H37a .572(3) .428(7) .364(3) .05600 Uiso
H37b .568(3) .218(7) .370(3) .05600 Uiso
H38a .731(3) .202(7) .445(3) .05100 Uiso
H38b .716(3) .420(7) .429(3) .05100 Uiso
H39a .693(3) .402(7) .295(3) .05800 Uiso
H39b .691(3) .188(7) .296(3) .05800 Uiso
H40a .838(4) .188(8) .355(4) .06600 Uiso
H40b .856(4) .372(8) .363(3) .06600 Uiso
H41 .833(4) .38(1) .218(4) .09700 Uiso
H42a .867(5) .08(1) .154(4) .15100 Uiso
H42b .855(6) .00(6) .249(5) .15100 Uiso

loop_
_atom_type_symbol
_atom_type_description
_atom_type_scat_source
_atom_type_scat_dispersion_real
_atom_type_scat_dispersion_imag
C ? 'International Tables Vol IV Tables 2.2B and 2.3.1' .002 .002
H ? 'International Tables Vol IV Tables 2.2B and 2.3.1' 0 0
O ? 'International Tables Vol IV Tables 2.2B and 2.3.1' .008 .006

loop_
_geom_angle_atom_site_label_1
_geom_angle_atom_site_label_2
_geom_angle_atom_site_label_3
_geom_angle
_geom_angle_publ_flag
C3 O3 C28 117.9(3) yes
C32 O32 C35 119.0(3) yes
C2 C1 C10 114.4(4) yes
C2 C1 H1a 109(3) no
C2 C1 H1b 109(3) no
C10 C1 H1a 99(3) no
C10 C1 H1b 103(3) no
H1a C1 H1b 123(4) no
C1 C2 C3 110.3(6) yes
C1 C2 H2a 109(3) no
C1 C2 H2b 115(3) no
C3 C2 H2a 111(3) no
C3 C2 H2b 111(3) no
H2a C2 H2b 99(4) no
O3 C3 C2 111.4(6) yes
O3 C3 C4 105.2(4) yes
O3 C3 H3 108(3) no
C2 C3 C4 111.8(5) yes
C2 C3 H3 116(2) no
C4 C3 H3 105(3) no
C3 C4 C5 112.4(4) yes
C3 C4 H4a 100(2) no
C3 C4 H4b 114(2) no
C5 C4 H4a 112(2) no
C5 C4 H4b 103(3) no
H4a C4 H4b 116(3) no
C4 C5 C6 119.9(6) yes
C4 C5 C10 115.7(6) yes
C6 C5 C10 124.3(5) yes
C5 C6 C7 124.4(6) yes
C5 C6 H6 124(3) no
C7 C6 H6 112(3) no
C6 C7 C8 113.0(6) yes
C6 C7 H7a 112(3) no
C6 C7 H7b 119(3) no
C8 C7 H7a 110(3) no
C8 C7 H7b 103(3) no
H7a C7 H7b 99(4) no
C7 C8 C9 110.4(5) yes
C7 C8 C14 112.1(6) yes
C7 C8 H8 102(3) no
C9 C8 C14 110.2(4) yes
C9 C8 H8 109(3) no
C14 C8 H8 113(3) no
C8 C9 C10 113.4(4) yes
C8 C9 C11 111.8(5) yes
C8 C9 H9 106(2) no
C10 C9 C11 112.8(5) yes
C10 C9 H9 109(2) no
C11 C9 H9 103(2) no
C1 C10 C5 108.1(5) yes
C1 C10 C9 109.3(4) yes
C1 C10 C19 110.0(6) yes
C5 C10 C9 109.9(5) yes
C5 C10 C19 108.6(4) yes
C9 C10 C19 110.8(5) yes
C9 C11 C12 114.7(6) yes
C9 C11 H11a 112(3) no
C9 C11 H11b 108(3) no
C12 C11 H11a 111(3) no
C12 C11 H11b 106(3) no
H11a C11 H11b 103(4) no
C11 C12 C13 110.9(5) yes
C11 C12 H12a 107(2) no
C11 C12 H12b 105(3) no
C13 C12 H12a 101(3) no
C13 C12 H12b 111(3) no
H12a C12 H12b 121(3) no
C12 C13 C14 105.4(5) yes
C12 C13 C17 115.9(4) yes
C12 C13 C18 110.7(6) yes
C14 C13 C17 101.4(5) yes
C14 C13 C18 112.1(5) yes
C17 C13 C18 111.0(5) yes
C8 C14 C13 115.3(5) yes
C8 C14 C15 119.0(5) yes
C8 C14 H14 107(3) no
C13 C14 C15 103.2(5) yes
C13 C14 H14 105(3) no
C15 C14 H14 106(3) no
C14 C15 C16 104.9(6) yes
C14 C15 H15a 107(4) no
C14 C15 H15b 107(3) no
C16 C15 H15a 112(4) no
C16 C15 H15b 111(3) no
H15a C15 H15b 115(5) no
C15 C16 C17 106.5(6) yes
C15 C16 H16a 108(3) no
C15 C16 H16b 119(3) no
C17 C16 H16a 116(3) no
C17 C16 H16b 111(3) no
H16a C16 H16b 97(4) no
C13 C17 C16 104.1(5) yes
C13 C17 C20 119.2(6) yes
C13 C17 H17 114(3) no
C16 C17 C20 111.8(5) yes
C16 C17 H17 103(3) no
C20 C17 H17 104(3) no
C13 C18 H18a 107(3) no
C13 C18 H18b 112(3) no
C13 C18 H18c 115(3) no
H18a C18 H18b 93(4) no
H18a C18 H18c 109(5) no
H18b C18 H18c 119(4) no
C10 C19 H19a 106(3) no
C10 C19 H19b 107(3) no
C10 C19 H19c 110(3) no
H19a C19 H19b 108(4) no
H19a C19 H19c 112(5) no
H19b C19 H19c 113(5) no
C17 C20 C21 113.7(6) yes
C17 C20 C22 109.9(5) yes
C17 C20 H20 112(3) no
C21 C20 C22 109.0(5) yes
C21 C20 H20 103(3) no
C22 C20 H20 108(3) no
C20 C21 H21a 99(3) no
C20 C21 H21b 112(4) no
C20 C21 H21c 107(4) no
H21a C21 H21b 102(4) no
H21a C21 H21c 111(5) no
H21b C21 H21c 123(6) no
C20 C22 C23 115.0(6) yes
C20 C22 H22a 104(2) no
C20 C22 H22b 111(3) no
C23 C22 H22a 104(2) no
C23 C22 H22b 108(3) no
H22a C22 H22b 114(4) no
C22 C23 C24 113.8(6) yes
C22 C23 H23a 113(3) no
C22 C23 H23b 108(3) no
C24 C23 H23a 111(3) no
C24 C23 H23b 106(3) no
H23a C23 H23b 104(4) no
C23 C24 C25 115.4(6) yes
C23 C24 H24a 100(3) no
C23 C24 H24b 106(3) no
C25 C24 H24a 104(3) no
C25 C24 H24b 113(3) no
H24a C24 H24b 117(4) no
C24 C25 C26 114.4(8) yes
C24 C25 C27 109.7(8) yes
C24 C25 H25 107(4) no
C26 C25 C27 110.3(7) yes
C26 C25 H25 113(4) no
C27 C25 H25 102(4) no
C25 C26 H26a 77(4) no
C25 C26 H26b 109(5) no
C25 C26 H26c 109(4) no
H26a C26 H26b 133(5) no
H26a C26 H26c 95(5) no
H26b C26 H26c 125(6) no
C25 C27 H27a 122(4) no
C25 C27 H27b 114(4) no
C25 C27 H27c 108(4) no
H27a C27 H27b 104(7) no
H27a C27 H27c 112(5) no
H27b C27 H27c 93(6) no
O3 C28 O28 122.9(5) yes
O3 C28 C29 113.1(4) yes
O28 C28 C29 123.9(5) yes
C28 C29 C30 123.2(5) yes
C28 C29 C34 118.6(4) yes
C30 C29 C34 118.2(4) yes
C29 C30 C31 120.8(5) yes
C29 C30 H30 115(2) no
C31 C30 H30 124(2) no
C30 C31 C32 120.6(4) yes
C30 C31 H31 126(3) no
C32 C31 H31 113(3) no
O32 C32 C31 116.8(4) yes
O32 C32 C33 124.0(5) yes
C31 C32 C33 119.3(5) yes
C32 C33 C34 119.4(5) yes
C32 C33 H33 122(2) no
C34 C33 H33 118(2) no
C29 C34 C33 121.7(4) yes
C29 C34 H34 116(3) no
C33 C34 H34 122(3) no
O32 C35 C36 110.5(4) yes
O32 C35 H35a 108(3) no
O32 C35 H35b 108(3) no
C36 C35 H35a 108(3) no
C36 C35 H35b 112(3) no
H35a C35 H35b 111(4) no
C35 C36 C37 112.1(4) yes
C35 C36 H36a 107(4) no
C35 C36 H36b 112(3) no
C37 C36 H36a 107(4) no
C37 C36 H36b 112(3) no
H36a C36 H36b 106(5) no
C36 C37 C38 115.6(4) yes
C36 C37 H37a 109(3) no
C36 C37 H37b 107(4) no
C38 C37 H37a 107(3) no
C38 C37 H37b 108(3) no
H37a C37 H37b 110(4) no
C37 C38 C39 112.8(4) yes
C37 C38 H38a 115(3) no
C37 C38 H38b 102(3) no
C39 C38 H38a 110(3) no
C39 C38 H38b 108(3) no
H38a C38 H38b 109(4) no
C38 C39 C40 116.3(4) yes
C38 C39 H39a 108(3) no
C38 C39 H39b 111(3) no
C40 C39 H39a 111(3) no
C40 C39 H39b 103(3) no
H39a C39 H39b 108(4) no
C39 C40 C41 114.4(5) yes
C39 C40 H40a 110(5) no
C39 C40 H40b 110(3) no
C41 C40 H40a 108(5) no
C41 C40 H40b 111(3) no
H40a C40 H40b 102(5) no
C40 C41 C42 135.0(10) yes
C40 C41 H41 117(4) no
C42 C41 H41 108(4) no
C41 C42 H42a 151(5) no
C41 C42 H42b 107(12) no
H42a C42 H42b 100(13) no

loop_
_geom_bond_atom_site_label_1
_geom_bond_atom_site_label_2
_geom_bond_distance
_geom_bond_publ_flag
O3 C3 1.450(6) yes
O3 C28 1.340(6) yes
O28 C28 1.210(5) yes
O32 C32 1.359(6) yes
O32 C35 1.435(7) yes
C1 C2 1.527(9) yes
C1 C10 1.530(9) yes
C1 H1a 1.04(5) no
C1 H1b .92(5) no
C2 C3 1.500(10) yes
C2 H2a 1.03(5) no
C2 H2b .94(5) no
C3 C4 1.523(9) yes
C3 H3 1.02(4) no
C4 C5 1.522(8) yes
C4 H4a 1.12(4) no
C4 H4b 1.11(5) no
C5 C6 1.320(10) yes
C5 C10 1.519(9) yes
C6 C7 1.497(9) yes
C6 H6 .94(5) no
C7 C8 1.530(10) yes
C7 H7a .92(5) no
C7 H7b 1.00(4) no
C8 C9 1.531(9) yes
C8 C14 1.509(8) yes
C8 H8 .97(4) no
C9 C10 1.554(7) yes
C9 C11 1.530(10) yes
C9 H9 1.17(3) no
C10 C19 1.554(9) yes
C11 C12 1.564(9) yes
C11 H11a .96(5) no
C11 H11b 1.08(5) no
C12 C13 1.547(9) yes
C12 H12a 1.09(4) no
C12 H12b 1.02(5) no
C13 C14 1.533(9) yes
C13 C17 1.539(8) yes
C13 C18 1.520(8) yes
C14 C15 1.520(10) yes
C14 H14 1.02(4) no
C15 C16 1.530(10) yes
C15 H15a .87(4) no
C15 H15b .90(5) no
C16 C17 1.540(10) yes
C16 H16a .92(5) no
C16 H16b .93(5) no
C17 C20 1.548(9) yes
C17 H17 .90(4) no
C18 H18a .99(5) no
C18 H18b .99(5) no
C18 H18c .93(5) no
C19 H19a .97(5) no
C19 H19b .93(5) no
C19 H19c .99(6) no
C20 C21 1.520(10) yes
C20 C22 1.545(8) yes
C20 H20 1.00(4) no
C21 H21a 1.12(5) no
C21 H21b .97(6) no
C21 H21c .84(6) no
C22 C23 1.500(10) yes
C22 H22a 1.17(5) no
C22 H22b .92(4) no
C23 C24 1.510(10) yes
C23 H23a .99(6) no
C23 H23b 1.02(4) no
C24 C25 1.520(10) yes
C24 H24a 1.03(5) no
C24 H24b 1.03(6) no
C25 C26 1.51(2) yes
C25 C27 1.530(10) yes
C25 H25 1.01(5) no
C26 H26a 1.14(6) no
C26 H26b .91(7) no
C26 H26c .96(7) no
C27 H27a 1.03(7) no
C27 H27b 1.08(9) no
C27 H27c 1.16(6) no
C28 C29 1.480(7) yes
C29 C30 1.393(6) yes
C29 C34 1.368(7) yes
C30 C31 1.365(7) yes
C30 H30 .91(5) no
C31 C32 1.379(8) yes
C31 H31 .97(4) no
C32 C33 1.386(6) yes
C33 C34 1.379(7) yes
C33 H33 .96(5) no
C34 H34 .98(4) no
C35 C36 1.483(8) yes
C35 H35a 1.06(5) no
C35 H35b .98(5) no
C36 C37 1.502(9) yes
C36 H36a .84(6) no
C36 H36b 1.00(5) no
C37 C38 1.506(8) yes
C37 H37a .99(5) no
C37 H37b .91(5) no
C38 C39 1.511(8) yes
C38 H38a 1.08(5) no
C38 H38b .94(5) no
C39 C40 1.501(8) yes
C39 H39a .98(5) no
C39 H39b .99(5) no
C40 C41 1.460(10) yes
C40 H40a .79(6) no
C40 H40b 1.00(5) no
C41 C42 1.22(2) yes
C41 H41 1.05(7) no
C42 H42a 1.13(8) no
C42 H42b 1.2(4) no

loop_
_geom_torsion_atom_site_label_1
_geom_torsion_atom_site_label_2
_geom_torsion_atom_site_label_3
_geom_torsion_atom_site_label_4
_geom_torsion
_geom_torsion_publ_flag
C39 C40 C41 C42 -105.0(10) no
